data_2020986
loop_
_publ_author_name
'Liu, Yaru'
'Liu, Lan'
'Zhang, Xiao'
'Liang, Guorui'
'Gong, Xuebing'

_publ_section_title
;
 Two zinc(II) coordination complexes based on an asymmetric multidentate
 ligand: syntheses, structures, selective fluorescence sensing of
 iron(III) ions and thermal analyses
;
_journal_issue 1
_journal_name_full 'Acta Crystallographica Section C'
_journal_page_first 13
_journal_page_last 20
_journal_paper_doi 10.1107/S205322961701717X
_journal_volume 74
_journal_year 2018
_chemical_formula_iupac '[Zn (C13 H15 N5)2 (N3)2]'
_chemical_formula_moiety 'C26 H30 N16 Zn'
_chemical_formula_sum 'C26 H30 N16 Zn'
_chemical_formula_weight 632.03
_chemical_name_systematic
Bis(azido-\k<i>N</i>^1^)bis[1-(1<i>H</i>-benzotriazol-1-ylmethyl)-2-propyl-1<i>H</i>-imidazole-\k<i>N</i>^3^]zinc(II)
_space_group_crystal_system triclinic
_space_group_IT_number 2
_space_group_name_Hall '-P 1'
_space_group_name_H-M_alt 'P -1'
_symmetry_space_group_name_Hall '-P 1'
_symmetry_space_group_name_H-M 'P -1'
_atom_sites_solution_hydrogens geom
_atom_sites_solution_primary iterative
_audit_creation_method
;
Olex2 1.2
(compiled 2013.11.15 svn.r2834 for OlexSys, GUI svn.r4720)
;
_cell_angle_alpha 84.360(4)
_cell_angle_beta 83.990(4)
_cell_angle_gamma 82.531(4)
_cell_formula_units_Z 2
_cell_length_a 7.0870(3)
_cell_length_b 13.7109(7)
_cell_length_c 15.2483(8)
_cell_measurement_reflns_used 5404
_cell_measurement_temperature 293(2)
_cell_measurement_theta_max 70.5130
_cell_measurement_theta_min 4.1910
_cell_volume 1455.62(12)
_computing_cell_refinement
;
CrysAlis PRO (Agilent, 2013)
;
_computing_data_collection
;
CrysAlis PRO (Agilent, 2013)
;
_computing_data_reduction
;
CrysAlis PRO (Agilent, 2013)
;
_computing_molecular_graphics
;
<i>OLEX2</i> (Dolomanov <i>et al.</i>,  2009)
;
_computing_publication_material
;
<i>OLEX2</i> (Dolomanov <i>et al.</i>,  2009)
;
_computing_structure_refinement
;
SHELXL2013 (Sheldrick, 2008)
;
_computing_structure_solution
;
CrysAlis PRO (Agilent, 2013)
;
_diffrn_ambient_temperature 293(2)
_diffrn_detector_area_resol_mean 15.9737
_diffrn_measured_fraction_theta_full 0.998
_diffrn_measured_fraction_theta_max 0.974
_diffrn_measurement_device_type 'Agilent SuperNova Dual Source diffractometer with an Eos detector'
_diffrn_measurement_method '\w scans'
_diffrn_radiation_monochromator mirror
_diffrn_radiation_type CuK\a
_diffrn_radiation_wavelength 1.54184
_diffrn_reflns_av_R_equivalents 0.0176
_diffrn_reflns_limit_h_max 6
_diffrn_reflns_limit_h_min -8
_diffrn_reflns_limit_k_max 14
_diffrn_reflns_limit_k_min -16
_diffrn_reflns_limit_l_max 18
_diffrn_reflns_limit_l_min -18
_diffrn_reflns_number 10761
_diffrn_reflns_theta_full 67.684
_diffrn_reflns_theta_max 70.813
_diffrn_reflns_theta_min 3.263
_exptl_absorpt_coefficient_mu 1.568
_exptl_absorpt_correction_T_max 1.00000
_exptl_absorpt_correction_T_min 0.75552
_exptl_absorpt_correction_type multi-scan
_exptl_absorpt_process_details
;
(CrysAlis PRO; Agilent, 2013)
;
_exptl_crystal_colour ' '
_exptl_crystal_density_diffrn 1.442
_exptl_crystal_description ' '
_exptl_crystal_F_000 656
_exptl_crystal_size_max 0.160
_exptl_crystal_size_mid 0.140
_exptl_crystal_size_min 0.070
_refine_diff_density_max 0.332
_refine_diff_density_min -0.318
_refine_ls_extinction_method none
_refine_ls_goodness_of_fit_ref 1.028
_refine_ls_hydrogen_treatment constr
_refine_ls_matrix_type full
_refine_ls_number_parameters 390
_refine_ls_number_reflns 5469
_refine_ls_number_restraints 0
_refine_ls_restrained_S_all 1.028
_refine_ls_R_factor_all 0.0403
_refine_ls_R_factor_gt 0.0333
_refine_ls_shift/su_max 0.001
_refine_ls_shift/su_mean 0.000
_refine_ls_structure_factor_coef Fsqd
_refine_ls_weighting_details
;
w=1/[\s^2^(Fo^2^)+(0.0471P)^2^+0.3428P] where P=(Fo^2^+2Fc^2^)/3
;
_refine_ls_weighting_scheme calc
_refine_ls_wR_factor_gt 0.0877
_refine_ls_wR_factor_ref 0.0932
_reflns_number_gt 4707
_reflns_number_total 5469
_reflns_threshold_expression 'I > 2\s(I)'
_cod_data_source_file yf3128sup1.cif
_cod_data_source_block 2
_cod_database_code 2020986
_shelx_space_group_comment
;
The symmetry employed for this shelxl refinement is uniquely defined
by the following loop, which should always be used as a source of
symmetry information in preference to the above space-group names.
They are only intended as comments.
;
_shelx_estimated_absorpt_t_min 0.787
_shelx_estimated_absorpt_t_max 0.898
_shelxl_version_number 20.13

loop_
_space_group_symop_operation_xyz
'x, y, z'
'-x, -y, -z'

loop_
_atom_site_type_symbol
_atom_site_label
_atom_site_fract_x
_atom_site_fract_y
_atom_site_fract_z
_atom_site_U_iso_or_equiv
_atom_site_adp_type
_atom_site_calc_flag
_atom_site_occupancy
Zn Zn1 0.70419(4) 0.53789(2) 0.20223(2) 0.04551(10) Uani d 1
N N1 1.1637(3) 1.00454(15) 0.11518(16) 0.0651(5) Uani d 1
N N2 1.1872(3) 0.91273(15) 0.14636(13) 0.0578(5) Uani d 1
N N3 1.2613(2) 0.85709(12) 0.07890(11) 0.0453(4) Uani d 1
N N4 1.1438(2) 0.69873(11) 0.09370(10) 0.0407(3) Uani d 1
N N5 0.8941(2) 0.62122(11) 0.13413(11) 0.0433(4) Uani d 1
N N6 1.3659(3) 0.10093(15) 0.41227(16) 0.0688(5) Uani d 1
N N7 1.2803(3) 0.11395(15) 0.34044(15) 0.0649(5) Uani d 1
N N8 1.0882(3) 0.12699(12) 0.36241(12) 0.0529(4) Uani d 1
N N9 0.9502(2) 0.24770(12) 0.25558(11) 0.0457(4) Uani d 1
N N10 0.8578(2) 0.40489(12) 0.22523(11) 0.0430(3) Uani d 1
N N11 0.5142(3) 0.51494(15) 0.12130(16) 0.0669(5) Uani d 1
N N12 0.4989(2) 0.43475(15) 0.10514(12) 0.0526(4) Uani d 1
N N13 0.4763(3) 0.35666(17) 0.08858(15) 0.0691(6) Uani d 1
N N14 0.5834(3) 0.60288(17) 0.30590(15) 0.0722(6) Uani d 1
N N15 0.5493(3) 0.68601(17) 0.30555(13) 0.0584(5) Uani d 1
N N16 0.5106(4) 0.7709(2) 0.3086(2) 0.0967(8) Uani d 1
C C1 1.2235(3) 1.01033(16) 0.02659(18) 0.0566(5) Uani d 1
C C2 1.2330(4) 1.09229(19) -0.0373(2) 0.0761(8) Uani d 1
H H2 1.1910 1.1562 -0.0226 0.091 Uiso calc 1
C C3 1.3051(4) 1.0742(2) -0.1205(2) 0.0840(9) Uani d 1
H H3 1.3137 1.1270 -0.1634 0.101 Uiso calc 1
C C4 1.3670(4) 0.9790(2) -0.14407(19) 0.0753(8) Uani d 1
H H4 1.4153 0.9701 -0.2022 0.090 Uiso calc 1
C C5 1.3590(3) 0.89772(19) -0.08402(16) 0.0579(5) Uani d 1
H H5 1.3999 0.8341 -0.1000 0.070 Uiso calc 1
C C6 1.2863(3) 0.91582(15) 0.00186(14) 0.0457(4) Uani d 1
C C7 1.3088(3) 0.75198(15) 0.09614(14) 0.0459(4) Uani d 1
H H7A 1.3569 0.7380 0.1539 0.055 Uiso calc 1
H H7B 1.4094 0.7287 0.0523 0.055 Uiso calc 1
C C8 1.0838(3) 0.67134(15) 0.01798(13) 0.0479(4) Uani d 1
H H8 1.1388 0.6832 -0.0396 0.057 Uiso calc 1
C C9 0.9298(3) 0.62414(15) 0.04329(13) 0.0467(4) Uani d 1
H H9 0.8587 0.5977 0.0056 0.056 Uiso calc 1
C C10 1.0262(3) 0.66784(13) 0.16360(12) 0.0407(4) Uani d 1
C C11 1.0386(3) 0.68435(15) 0.25759(13) 0.0490(5) Uani d 1
H H11A 0.9166 0.7171 0.2809 0.059 Uiso calc 1
H H11B 1.1339 0.7286 0.2598 0.059 Uiso calc 1
C C12 1.0890(4) 0.59146(17) 0.31714(15) 0.0575(5) Uani d 1
H H12A 0.9946 0.5466 0.3154 0.069 Uiso calc 1
H H12B 1.2124 0.5589 0.2954 0.069 Uiso calc 1
C C13 1.0959(4) 0.6144(2) 0.41158(16) 0.0714(7) Uani d 1
H H13A 1.1925 0.6568 0.4138 0.107 Uiso calc 1
H H13B 1.1255 0.5541 0.4478 0.107 Uiso calc 1
H H13C 0.9740 0.6468 0.4332 0.107 Uiso calc 1
C C14 1.2288(3) 0.10467(15) 0.48389(17) 0.0562(5) Uani d 1
C C15 1.2477(4) 0.09222(17) 0.57507(18) 0.0679(7) Uani d 1
H H15 1.3670 0.0813 0.5969 0.081 Uiso calc 1
C C16 1.0838(5) 0.09684(17) 0.63000(18) 0.0701(7) Uani d 1
H H16 1.0915 0.0887 0.6908 0.084 Uiso calc 1
C C17 0.9036(4) 0.11353(16) 0.59767(17) 0.0660(7) Uani d 1
H H17 0.7952 0.1161 0.6378 0.079 Uiso calc 1
C C18 0.8816(3) 0.12623(15) 0.50887(16) 0.0565(5) Uani d 1
H H18 0.7615 0.1372 0.4878 0.068 Uiso calc 1
C C19 1.0491(3) 0.12171(13) 0.45204(15) 0.0496(5) Uani d 1
C C20 0.9620(4) 0.14498(15) 0.29246(15) 0.0556(5) Uani d 1
H H20A 0.8355 0.1296 0.3156 0.067 Uiso calc 1
H H20B 1.0089 0.1020 0.2460 0.067 Uiso calc 1
C C21 1.1010(3) 0.28671(16) 0.20563(14) 0.0529(5) Uani d 1
H H21 1.2193 0.2530 0.1880 0.063 Uiso calc 1
C C22 1.0427(3) 0.38280(15) 0.18773(14) 0.0484(5) Uani d 1
H H22 1.1155 0.4278 0.1550 0.058 Uiso calc 1
C C23 0.8043(3) 0.32145(14) 0.26582(13) 0.0428(4) Uani d 1
C C24 0.6169(3) 0.31379(17) 0.31750(15) 0.0546(5) Uani d 1
H H24A 0.5975 0.2448 0.3287 0.066 Uiso calc 1
H H24B 0.5161 0.3468 0.2830 0.066 Uiso calc 1
C C25 0.6036(4) 0.3592(2) 0.40479(17) 0.0713(7) Uani d 1
H H25A 0.6314 0.4270 0.3938 0.086 Uiso calc 1
H H25B 0.6991 0.3234 0.4409 0.086 Uiso calc 1
C C26 0.4072(6) 0.3574(3) 0.4551(2) 0.1116(13) Uani d 1
H H26A 0.3107 0.3818 0.4160 0.167 Uiso calc 1
H H26B 0.3961 0.3984 0.5034 0.167 Uiso calc 1
H H26C 0.3907 0.2909 0.4777 0.167 Uiso calc 1

loop_
_atom_site_aniso_label
_atom_site_aniso_U_11
_atom_site_aniso_U_22
_atom_site_aniso_U_33
_atom_site_aniso_U_12
_atom_site_aniso_U_13
_atom_site_aniso_U_23
Zn1 0.04149(15) 0.03957(15) 0.05500(17) -0.00964(10) 0.00147(11) -0.00185(11)
N1 0.0456(10) 0.0582(12) 0.0950(16) -0.0105(9) -0.0003(10) -0.0259(11)
N2 0.0458(9) 0.0670(12) 0.0638(11) -0.0167(9) 0.0074(8) -0.0220(9)
N3 0.0376(8) 0.0466(9) 0.0527(9) -0.0130(7) 0.0029(7) -0.0068(7)
N4 0.0381(8) 0.0402(8) 0.0439(8) -0.0094(6) -0.0004(6) -0.0012(6)
N5 0.0452(8) 0.0399(8) 0.0460(9) -0.0140(7) -0.0010(7) -0.0023(7)
N6 0.0573(12) 0.0595(12) 0.0855(15) -0.0012(9) -0.0056(11) 0.0048(11)
N7 0.0606(12) 0.0565(11) 0.0714(13) -0.0003(9) 0.0051(10) 0.0042(10)
N8 0.0563(10) 0.0415(9) 0.0576(10) -0.0011(8) -0.0028(8) 0.0026(8)
N9 0.0518(9) 0.0391(8) 0.0446(9) -0.0042(7) -0.0009(7) -0.0008(7)
N10 0.0396(8) 0.0420(8) 0.0463(9) -0.0065(7) -0.0004(7) 0.0000(7)
N11 0.0643(12) 0.0502(11) 0.0880(15) -0.0027(9) -0.0276(11) 0.0010(10)
N12 0.0351(8) 0.0681(13) 0.0536(10) -0.0076(8) -0.0005(7) -0.0016(9)
N13 0.0638(12) 0.0699(13) 0.0772(14) -0.0227(10) 0.0096(11) -0.0228(11)
N14 0.0778(14) 0.0676(14) 0.0677(13) -0.0166(11) 0.0245(11) -0.0111(11)
N15 0.0394(9) 0.0760(15) 0.0590(11) -0.0048(9) 0.0014(8) -0.0109(10)
N16 0.0883(18) 0.0708(16) 0.129(2) 0.0073(14) -0.0045(17) -0.0256(16)
C1 0.0354(10) 0.0493(12) 0.0877(17) -0.0095(9) -0.0123(10) -0.0061(11)
C2 0.0519(13) 0.0498(13) 0.130(3) -0.0126(11) -0.0324(16) 0.0093(15)
C3 0.0673(17) 0.083(2) 0.103(2) -0.0295(15) -0.0342(17) 0.0384(18)
C4 0.0595(14) 0.100(2) 0.0676(16) -0.0277(15) -0.0149(12) 0.0203(15)
C5 0.0465(11) 0.0703(15) 0.0576(13) -0.0146(10) -0.0053(10) 0.0020(11)
C6 0.0319(9) 0.0474(11) 0.0593(12) -0.0130(8) -0.0055(8) 0.0008(9)
C7 0.0346(9) 0.0507(11) 0.0526(11) -0.0116(8) -0.0010(8) -0.0006(9)
C8 0.0496(11) 0.0539(11) 0.0402(10) -0.0121(9) 0.0033(8) -0.0048(8)
C9 0.0498(11) 0.0467(11) 0.0458(10) -0.0126(9) -0.0026(8) -0.0072(8)
C10 0.0424(10) 0.0359(9) 0.0437(10) -0.0083(7) 0.0000(8) -0.0021(7)
C11 0.0527(11) 0.0486(11) 0.0476(11) -0.0168(9) 0.0012(9) -0.0064(9)
C12 0.0680(14) 0.0547(12) 0.0515(12) -0.0119(11) -0.0096(10) -0.0029(10)
C13 0.0936(19) 0.0752(17) 0.0465(12) -0.0199(15) -0.0033(12) -0.0007(11)
C14 0.0588(13) 0.0391(10) 0.0698(14) -0.0032(9) -0.0077(11) -0.0018(9)
C15 0.0837(18) 0.0469(12) 0.0769(17) -0.0056(12) -0.0274(14) -0.0059(11)
C16 0.106(2) 0.0439(12) 0.0609(14) -0.0028(13) -0.0126(15) -0.0104(10)
C17 0.0870(18) 0.0396(11) 0.0665(15) -0.0005(11) 0.0112(13) -0.0087(10)
C18 0.0611(13) 0.0360(10) 0.0693(14) -0.0003(9) 0.0000(11) -0.0031(9)
C19 0.0604(12) 0.0284(9) 0.0588(12) -0.0020(8) -0.0062(10) -0.0012(8)
C20 0.0686(14) 0.0378(10) 0.0604(13) -0.0057(9) -0.0093(11) -0.0016(9)
C21 0.0460(11) 0.0562(12) 0.0512(12) 0.0015(9) 0.0067(9) -0.0004(9)
C22 0.0428(10) 0.0496(11) 0.0502(11) -0.0082(8) 0.0041(8) 0.0028(9)
C23 0.0441(10) 0.0431(10) 0.0417(10) -0.0092(8) -0.0031(8) -0.0020(8)
C24 0.0497(11) 0.0552(12) 0.0570(13) -0.0118(9) 0.0038(10) 0.0021(10)
C25 0.0887(19) 0.0650(15) 0.0566(14) -0.0118(13) 0.0109(13) -0.0020(11)
C26 0.130(3) 0.091(2) 0.099(2) -0.011(2) 0.061(2) -0.0093(19)

loop_
_atom_type_symbol
_atom_type_description
_atom_type_scat_dispersion_real
_atom_type_scat_dispersion_imag
_atom_type_scat_source
C C 0.0181 0.0091 'International Tables Vol C Tables 4.2.6.8 and 6.1.1.4'
H H 0.0000 0.0000 'International Tables Vol C Tables 4.2.6.8 and 6.1.1.4'
N N 0.0311 0.0180 'International Tables Vol C Tables 4.2.6.8 and 6.1.1.4'
Zn Zn -1.5491 0.6778 'International Tables Vol C Tables 4.2.6.8 and 6.1.1.4'

loop_
_geom_angle_atom_site_label_1
_geom_angle_atom_site_label_2
_geom_angle_atom_site_label_3
_geom_angle
_geom_angle_publ_flag
N5 Zn1 N10 103.99(6) y
N11 Zn1 N5 108.56(8) y
N11 Zn1 N10 104.84(7) y
N14 Zn1 N5 109.95(8) y
N14 Zn1 N10 116.78(9) y
N14 Zn1 N11 112.14(10) y
N2 N1 C1 108.72(19) ?
N1 N2 N3 108.36(19) ?
N2 N3 C6 110.37(17) ?
N2 N3 C7 119.91(17) ?
C6 N3 C7 129.65(17) ?
C8 N4 C7 124.59(16) ?
C10 N4 C7 126.86(16) ?
C10 N4 C8 108.56(15) ?
C9 N5 Zn1 122.32(13) ?
C10 N5 Zn1 129.66(13) ?
C10 N5 C9 107.12(16) ?
N7 N6 C14 108.5(2) ?
N6 N7 N8 108.8(2) ?
N7 N8 C19 110.36(19) ?
N7 N8 C20 118.88(19) ?
C19 N8 C20 130.76(19) ?
C21 N9 C20 122.76(18) ?
C23 N9 C20 129.07(18) ?
C23 N9 C21 108.09(16) ?
C22 N10 Zn1 122.53(13) ?
C23 N10 Zn1 130.13(13) ?
C23 N10 C22 106.81(16) ?
N12 N11 Zn1 120.43(16) ?
N13 N12 N11 177.3(2) ?
N15 N14 Zn1 122.67(18) ?
N14 N15 N16 177.3(3) ?
N1 C1 C2 131.5(2) ?
N1 C1 C6 108.9(2) ?
C6 C1 C2 119.5(3) ?
C1 C2 H2 121.2 ?
C3 C2 C1 117.6(3) ?
C3 C2 H2 121.2 ?
C2 C3 H3 119.0 ?
C2 C3 C4 122.0(3) ?
C4 C3 H3 119.0 ?
C3 C4 H4 119.0 ?
C5 C4 C3 122.0(3) ?
C5 C4 H4 119.0 ?
C4 C5 H5 121.8 ?
C4 C5 C6 116.3(3) ?
C6 C5 H5 121.8 ?
N3 C6 C1 103.61(19) ?
N3 C6 C5 133.8(2) ?
C1 C6 C5 122.5(2) ?
N3 C7 N4 111.99(15) ?
N3 C7 H7A 109.2 ?
N3 C7 H7B 109.2 ?
N4 C7 H7A 109.2 ?
N4 C7 H7B 109.2 ?
H7A C7 H7B 107.9 ?
N4 C8 H8 126.7 ?
C9 C8 N4 106.53(17) ?
C9 C8 H8 126.7 ?
N5 C9 H9 125.5 ?
C8 C9 N5 109.09(18) ?
C8 C9 H9 125.5 ?
N4 C10 C11 125.92(17) ?
N5 C10 N4 108.70(16) ?
N5 C10 C11 125.37(17) ?
C10 C11 H11A 108.6 ?
C10 C11 H11B 108.6 ?
C10 C11 C12 114.76(17) ?
H11A C11 H11B 107.6 ?
C12 C11 H11A 108.6 ?
C12 C11 H11B 108.6 ?
C11 C12 H12A 109.3 ?
C11 C12 H12B 109.3 ?
H12A C12 H12B 108.0 ?
C13 C12 C11 111.5(2) ?
C13 C12 H12A 109.3 ?
C13 C12 H12B 109.3 ?
C12 C13 H13A 109.5 ?
C12 C13 H13B 109.5 ?
C12 C13 H13C 109.5 ?
H13A C13 H13B 109.5 ?
H13A C13 H13C 109.5 ?
H13B C13 H13C 109.5 ?
N6 C14 C15 130.7(2) ?
N6 C14 C19 108.4(2) ?
C19 C14 C15 121.0(2) ?
C14 C15 H15 121.5 ?
C16 C15 C14 117.0(3) ?
C16 C15 H15 121.5 ?
C15 C16 H16 119.1 ?
C15 C16 C17 121.9(3) ?
C17 C16 H16 119.1 ?
C16 C17 H17 118.9 ?
C18 C17 C16 122.2(3) ?
C18 C17 H17 118.9 ?
C17 C18 H18 121.9 ?
C17 C18 C19 116.2(2) ?
C19 C18 H18 121.9 ?
N8 C19 C14 104.0(2) ?
N8 C19 C18 134.2(2) ?
C18 C19 C14 121.7(2) ?
N8 C20 N9 111.03(17) ?
N8 C20 H20A 109.4 ?
N8 C20 H20B 109.4 ?
N9 C20 H20A 109.4 ?
N9 C20 H20B 109.4 ?
H20A C20 H20B 108.0 ?
N9 C21 H21 126.9 ?
C22 C21 N9 106.17(18) ?
C22 C21 H21 126.9 ?
N10 C22 H22 125.2 ?
C21 C22 N10 109.65(18) ?
C21 C22 H22 125.2 ?
N9 C23 C24 126.60(18) ?
N10 C23 N9 109.27(17) ?
N10 C23 C24 124.07(18) ?
C23 C24 H24A 109.2 ?
C23 C24 H24B 109.2 ?
C23 C24 C25 112.1(2) ?
H24A C24 H24B 107.9 ?
C25 C24 H24A 109.2 ?
C25 C24 H24B 109.2 ?
C24 C25 H25A 109.2 ?
C24 C25 H25B 109.2 ?
C24 C25 C26 112.1(3) ?
H25A C25 H25B 107.9 ?
C26 C25 H25A 109.2 ?
C26 C25 H25B 109.2 ?
C25 C26 H26A 109.5 ?
C25 C26 H26B 109.5 ?
C25 C26 H26C 109.5 ?
H26A C26 H26B 109.5 ?
H26A C26 H26C 109.5 ?
H26B C26 H26C 109.5 ?

loop_
_geom_bond_atom_site_label_1
_geom_bond_atom_site_label_2
_geom_bond_distance
_geom_bond_publ_flag
Zn1 N5 2.0171(15) y
Zn1 N10 2.0177(16) y
Zn1 N11 1.993(2) y
Zn1 N14 1.955(2) y
N1 N2 1.297(3) ?
N1 C1 1.371(3) ?
N2 N3 1.361(2) ?
N3 C6 1.367(3) ?
N3 C7 1.441(3) ?
N4 C7 1.462(2) ?
N4 C8 1.373(3) ?
N4 C10 1.352(2) ?
N5 C9 1.379(3) ?
N5 C10 1.337(2) ?
N6 N7 1.293(3) ?
N6 C14 1.384(3) ?
N7 N8 1.361(3) ?
N8 C19 1.362(3) ?
N8 C20 1.445(3) ?
N9 C20 1.459(3) ?
N9 C21 1.381(3) ?
N9 C23 1.357(3) ?
N10 C22 1.382(2) ?
N10 C23 1.327(2) ?
N11 N12 1.171(3) ?
N12 N13 1.158(3) ?
N14 N15 1.134(3) ?
N15 N16 1.165(3) ?
C1 C2 1.417(4) ?
C1 C6 1.389(3) ?
C2 H2 0.9300 ?
C2 C3 1.351(5) ?
C3 H3 0.9300 ?
C3 C4 1.391(5) ?
C4 H4 0.9300 ?
C4 C5 1.374(3) ?
C5 H5 0.9300 ?
C5 C6 1.390(3) ?
C7 H7A 0.9700 ?
C7 H7B 0.9700 ?
C8 H8 0.9300 ?
C8 C9 1.343(3) ?
C9 H9 0.9300 ?
C10 C11 1.486(3) ?
C11 H11A 0.9700 ?
C11 H11B 0.9700 ?
C11 C12 1.515(3) ?
C12 H12A 0.9700 ?
C12 H12B 0.9700 ?
C12 C13 1.511(3) ?
C13 H13A 0.9600 ?
C13 H13B 0.9600 ?
C13 H13C 0.9600 ?
C14 C15 1.402(4) ?
C14 C19 1.393(3) ?
C15 H15 0.9300 ?
C15 C16 1.357(4) ?
C16 H16 0.9300 ?
C16 C17 1.400(4) ?
C17 H17 0.9300 ?
C17 C18 1.371(4) ?
C18 H18 0.9300 ?
C18 C19 1.393(3) ?
C20 H20A 0.9700 ?
C20 H20B 0.9700 ?
C21 H21 0.9300 ?
C21 C22 1.339(3) ?
C22 H22 0.9300 ?
C23 C24 1.482(3) ?
C24 H24A 0.9700 ?
C24 H24B 0.9700 ?
C24 C25 1.513(3) ?
C25 H25A 0.9700 ?
C25 H25B 0.9700 ?
C25 C26 1.519(4) ?
C26 H26A 0.9600 ?
C26 H26B 0.9600 ?
C26 H26C 0.9600 ?

loop_
_geom_hbond_atom_site_label_D
_geom_hbond_atom_site_label_H
_geom_hbond_atom_site_label_A
_geom_hbond_site_symmetry_A
_geom_hbond_distance_DH
_geom_hbond_distance_HA
_geom_hbond_distance_DA
_geom_hbond_angle_DHA
C7 H7B N13 2_765 0.97 2.55 3.436(3) 151
C17 H17 N16 2_666 0.93 2.60 3.395(4) 144
C20 H20B N1 1_545 0.97 2.58 3.544(3) 173

loop_
_geom_torsion_atom_site_label_1
_geom_torsion_atom_site_label_2
_geom_torsion_atom_site_label_3
_geom_torsion_atom_site_label_4
_geom_torsion
Zn1 N5 C9 C8 -169.50(14)
Zn1 N5 C10 N4 168.56(13)
Zn1 N5 C10 C11 -12.5(3)
Zn1 N10 C22 C21 -172.60(15)
Zn1 N10 C23 N9 172.12(13)
Zn1 N10 C23 C24 -10.7(3)
N1 N2 N3 C6 0.2(2)
N1 N2 N3 C7 177.55(16)
N1 C1 C2 C3 178.1(2)
N1 C1 C6 N3 -0.4(2)
N1 C1 C6 C5 -178.90(18)
N2 N1 C1 C2 -178.2(2)
N2 N1 C1 C6 0.5(2)
N2 N3 C6 C1 0.1(2)
N2 N3 C6 C5 178.4(2)
N2 N3 C7 N4 85.6(2)
N4 C8 C9 N5 -0.4(2)
N4 C10 C11 C12 -114.0(2)
N5 C10 C11 C12 67.2(3)
N6 N7 N8 C19 -0.3(2)
N6 N7 N8 C20 178.77(18)
N6 C14 C15 C16 -177.8(2)
N6 C14 C19 N8 0.2(2)
N6 C14 C19 C18 178.00(19)
N7 N6 C14 C15 178.0(2)
N7 N6 C14 C19 -0.4(3)
N7 N8 C19 C14 0.0(2)
N7 N8 C19 C18 -177.4(2)
N7 N8 C20 N9 -79.2(2)
N9 C21 C22 N10 -0.2(2)
N9 C23 C24 C25 104.2(2)
N10 C23 C24 C25 -72.5(3)
C1 N1 N2 N3 -0.4(2)
C1 C2 C3 C4 0.6(4)
C2 C1 C6 N3 178.50(18)
C2 C1 C6 C5 0.0(3)
C2 C3 C4 C5 -0.2(4)
C3 C4 C5 C6 -0.3(3)
C4 C5 C6 N3 -177.6(2)
C4 C5 C6 C1 0.4(3)
C6 N3 C7 N4 -97.6(2)
C6 C1 C2 C3 -0.5(3)
C7 N3 C6 C1 -176.91(18)
C7 N3 C6 C5 1.4(3)
C7 N4 C8 C9 179.78(18)
C7 N4 C10 N5 -179.39(17)
C7 N4 C10 C11 1.7(3)
C8 N4 C7 N3 83.9(2)
C8 N4 C10 N5 0.3(2)
C8 N4 C10 C11 -178.60(19)
C9 N5 C10 N4 -0.6(2)
C9 N5 C10 C11 178.36(19)
C10 N4 C7 N3 -96.5(2)
C10 N4 C8 C9 0.1(2)
C10 N5 C9 C8 0.6(2)
C10 C11 C12 C13 -179.2(2)
C14 N6 N7 N8 0.4(3)
C14 C15 C16 C17 -0.2(4)
C15 C14 C19 N8 -178.4(2)
C15 C14 C19 C18 -0.6(3)
C15 C16 C17 C18 0.0(4)
C16 C17 C18 C19 0.0(3)
C17 C18 C19 N8 177.4(2)
C17 C18 C19 C14 0.3(3)
C19 N8 C20 N9 99.6(2)
C19 C14 C15 C16 0.5(3)
C20 N8 C19 C14 -178.8(2)
C20 N8 C19 C18 3.8(4)
C20 N9 C21 C22 -176.54(19)
C20 N9 C23 N10 176.19(19)
C20 N9 C23 C24 -0.9(3)
C21 N9 C20 N8 69.5(3)
C21 N9 C23 N10 -0.6(2)
C21 N9 C23 C24 -177.7(2)
C22 N10 C23 N9 0.4(2)
C22 N10 C23 C24 177.60(19)
C23 N9 C20 N8 -106.8(2)
C23 N9 C21 C22 0.5(2)
C23 N10 C22 C21 -0.1(2)
C23 C24 C25 C26 176.3(2)

_cod_database_fobs_code 2020986
